data_4513990
loop_
_publ_author_name
'Ilies, Laurean'
'Itabashi, Yuki'
'Shang, Rui'
'Nakamura, Eiichi'

_publ_section_title
;
 Iron/Zinc-Co-catalyzed Directed Arylation and Alkenylation of C(sp3)--H
 Bonds with Organoborates
;
_journal_name_full 'ACS Catalysis'
_journal_page_first 89
_journal_paper_doi 10.1021/acscatal.6b02927
_journal_year 2016
_chemical_formula_moiety 'C30 H30 O4 P2'
_chemical_formula_sum 'C30 H30 O4 P2'
_chemical_formula_weight 516.48
_space_group_crystal_system monoclinic
_space_group_IT_number 14
_space_group_name_Hall '-P 2ybc'
_space_group_name_H-M_alt 'P 1 21/c 1'
_symmetry_space_group_name_Hall '-P 2ybc'
_symmetry_space_group_name_H-M 'P 1 21/c 1'
_atom_sites_solution_hydrogens geom
_audit_creation_method SHELXL-2014/7
_cell_angle_alpha 90
_cell_angle_beta 94.688(2)
_cell_angle_gamma 90
_cell_formula_units_Z 4
_cell_length_a 24.0185(9)
_cell_length_b 5.3968(2)
_cell_length_c 20.9650(6)
_cell_measurement_reflns_used 10548
_cell_measurement_temperature 293(2)
_cell_measurement_theta_max 68.17
_cell_measurement_theta_min 3.70
_cell_volume 2708.46(16)
_computing_structure_refinement 'SHELXL-2014/7 (Sheldrick, 2014)'
_diffrn_ambient_temperature 293(2)
_diffrn_measured_fraction_theta_full 0.995
_diffrn_measured_fraction_theta_max 0.992
_diffrn_measurement_device_type 'Rigaku Rapid II'
_diffrn_measurement_method 'rotation method'
_diffrn_radiation_type CuK\a
_diffrn_radiation_wavelength 1.54187
_diffrn_reflns_av_R_equivalents 0.1505
_diffrn_reflns_av_unetI/netI 0.3576
_diffrn_reflns_Laue_measured_fraction_full 0.995
_diffrn_reflns_Laue_measured_fraction_max 0.992
_diffrn_reflns_limit_h_max 28
_diffrn_reflns_limit_h_min -28
_diffrn_reflns_limit_k_max 6
_diffrn_reflns_limit_k_min -6
_diffrn_reflns_limit_l_max 25
_diffrn_reflns_limit_l_min -24
_diffrn_reflns_number 23601
_diffrn_reflns_point_group_measured_fraction_full 0.995
_diffrn_reflns_point_group_measured_fraction_max 0.992
_diffrn_reflns_theta_full 67.687
_diffrn_reflns_theta_max 68.209
_diffrn_reflns_theta_min 3.693
_diffrn_source 'fine-focus sealed tube'
_exptl_absorpt_coefficient_mu 1.727
_exptl_absorpt_correction_T_max 1.0000
_exptl_absorpt_correction_T_min 0.5948
_exptl_crystal_colour colorless
_exptl_crystal_density_diffrn 1.267
_exptl_crystal_description needle
_exptl_crystal_F_000 1088
_exptl_crystal_size_max 0.60
_exptl_crystal_size_mid 0.10
_exptl_crystal_size_min 0.02
_refine_diff_density_max 0.767
_refine_diff_density_min -0.574
_refine_diff_density_rms 0.098
_refine_ls_extinction_method none
_refine_ls_goodness_of_fit_ref 0.887
_refine_ls_hydrogen_treatment constr
_refine_ls_matrix_type full
_refine_ls_number_parameters 329
_refine_ls_number_reflns 4934
_refine_ls_number_restraints 0
_refine_ls_restrained_S_all 0.887
_refine_ls_R_factor_all 0.2505
_refine_ls_R_factor_gt 0.1068
_refine_ls_shift/su_max 0.000
_refine_ls_shift/su_mean 0.000
_refine_ls_structure_factor_coef Fsqd
_refine_ls_weighting_details 'w=1/[\s^2^(Fo^2^)+(0.1650P)^2^] where P=(Fo^2^+2Fc^2^)/3'
_refine_ls_weighting_scheme calc
_refine_ls_wR_factor_gt 0.2531
_refine_ls_wR_factor_ref 0.3251
_reflns_Friedel_coverage 0.000
_reflns_number_gt 1546
_reflns_number_total 4934
_reflns_threshold_expression 'I > 2\s(I)'
_cod_data_source_file cs6b02927_si_002.cif
_cod_data_source_block MeO-dppen
_cod_database_code 4513990
_shelx_shelxl_version_number 2014/7
_shelx_space_group_comment
;
The symmetry employed for this shelxl refinement is uniquely defined
by the following loop, which should always be used as a source of
symmetry information in preference to the above space-group names.
They are only intended as comments.
;

loop_
_space_group_symop_operation_xyz
'x, y, z'
'-x, y+1/2, -z+1/2'
'-x, -y, -z'
'x, -y-1/2, z-1/2'

loop_
_atom_site_label
_atom_site_type_symbol
_atom_site_fract_x
_atom_site_fract_y
_atom_site_fract_z
_atom_site_U_iso_or_equiv
_atom_site_adp_type
_atom_site_occupancy
_atom_site_site_symmetry_order
_atom_site_calc_flag
_atom_site_refinement_flags_posn
_atom_site_refinement_flags_adp
P1 P 0.80923(8) 0.3524(4) 0.70017(9) 0.0627(7) Uani 1 1 d . .
P2 P 0.68807(8) 0.3482(4) 0.77520(9) 0.0654(7) Uani 1 1 d . .
O1 O 0.8557(2) 0.6162(9) 0.4319(2) 0.0713(15) Uani 1 1 d . .
O4 O 0.6592(2) 0.5299(10) 1.0521(2) 0.0736(16) Uani 1 1 d . .
O2 O 1.0168(2) 0.4773(10) 0.8763(2) 0.0739(15) Uani 1 1 d . .
O3 O 0.4710(2) 0.5071(10) 0.6190(3) 0.0783(16) Uani 1 1 d . .
C13 C 0.9699(3) 0.4370(15) 0.8364(4) 0.062(2) Uani 1 1 d . .
C2 C 0.7275(3) 0.6229(13) 0.7586(3) 0.060(2) Uani 1 1 d . .
H1 H 0.7140 0.7744 0.7717 0.072 Uiso 1 1 calc R U
C28 C 0.6984(3) 0.2822(13) 0.9698(4) 0.060(2) Uani 1 1 d . .
H2 H 0.7156 0.1729 0.9995 0.072 Uiso 1 1 calc R U
C14 C 0.9600(3) 0.6119(15) 0.7866(4) 0.064(2) Uani 1 1 d . .
H3 H 0.9845 0.7434 0.7824 0.077 Uiso 1 1 calc R U
C4 C 0.7973(3) 0.6506(15) 0.5893(3) 0.070(2) Uani 1 1 d . .
H4 H 0.7717 0.7433 0.6102 0.084 Uiso 1 1 calc R U
C10 C 0.8749(3) 0.3862(15) 0.7489(3) 0.060(2) Uani 1 1 d . .
C15 C 0.9132(3) 0.5835(14) 0.7441(3) 0.061(2) Uani 1 1 d . .
H5 H 0.9066 0.6983 0.7113 0.073 Uiso 1 1 calc R U
C6 C 0.8433(3) 0.5683(15) 0.4940(3) 0.061(2) Uani 1 1 d . .
C8 C 0.8620(3) 0.3184(14) 0.5875(3) 0.065(2) Uani 1 1 d . .
H6 H 0.8810 0.1860 0.6075 0.078 Uiso 1 1 calc R U
C29 C 0.7026(3) 0.2528(15) 0.9041(3) 0.065(2) Uani 1 1 d . .
H7 H 0.7237 0.1207 0.8909 0.078 Uiso 1 1 calc R U
C5 C 0.8062(3) 0.7107(13) 0.5259(3) 0.062(2) Uani 1 1 d . .
H8 H 0.7876 0.8436 0.5056 0.074 Uiso 1 1 calc R U
C20 C 0.5214(4) 0.4922(17) 0.6548(4) 0.069(2) Uani 1 1 d . .
C1 C 0.7752(3) 0.6249(13) 0.7287(3) 0.062(2) Uani 1 1 d . .
H9 H 0.7918 0.7777 0.7223 0.075 Uiso 1 1 calc R U
C11 C 0.8877(3) 0.2195(15) 0.7978(3) 0.064(2) Uani 1 1 d . .
H10 H 0.8640 0.0850 0.8016 0.077 Uiso 1 1 calc R U
C26 C 0.6424(3) 0.6452(14) 0.9445(3) 0.064(2) Uani 1 1 d . .
H11 H 0.6221 0.7799 0.9578 0.076 Uiso 1 1 calc R U
C25 C 0.6477(3) 0.6065(15) 0.8804(3) 0.066(2) Uani 1 1 d . .
H12 H 0.6308 0.7175 0.8509 0.080 Uiso 1 1 calc R U
C27 C 0.6671(3) 0.4845(15) 0.9886(3) 0.062(2) Uani 1 1 d . .
C17 C 0.6215(3) 0.4297(16) 0.7337(3) 0.062(2) Uani 1 1 d . .
C12 C 0.9337(3) 0.2410(15) 0.8412(3) 0.064(2) Uani 1 1 d . .
H13 H 0.9402 0.1243 0.8736 0.077 Uiso 1 1 calc R U
C24 C 0.6777(3) 0.4051(16) 0.8577(3) 0.062(2) Uani 1 1 d . .
C22 C 0.5743(4) 0.2746(15) 0.7380(4) 0.068(2) Uani 1 1 d . .
H14 H 0.5768 0.1466 0.7678 0.081 Uiso 1 1 calc R U
C3 C 0.8252(3) 0.4578(15) 0.6218(3) 0.061(2) Uani 1 1 d . .
C7 C 0.8705(3) 0.3724(14) 0.5251(3) 0.066(2) Uani 1 1 d . .
H15 H 0.8949 0.2757 0.5035 0.080 Uiso 1 1 calc R U
C9 C 0.8285(3) 0.8157(14) 0.3985(3) 0.074(2) Uani 1 1 d . .
H16 H 0.7889 0.7883 0.3951 0.111 Uiso 1 1 calc R U
H17 H 0.8414 0.8272 0.3565 0.111 Uiso 1 1 calc R U
H18 H 0.8369 0.9672 0.4213 0.111 Uiso 1 1 calc R U
C19 C 0.5656(4) 0.6506(15) 0.6490(4) 0.071(2) Uani 1 1 d . .
H19 H 0.5626 0.7795 0.6195 0.086 Uiso 1 1 calc R U
C21 C 0.5253(4) 0.3038(16) 0.7005(4) 0.073(2) Uani 1 1 d . .
H20 H 0.4951 0.1996 0.7055 0.088 Uiso 1 1 calc R U
C16 C 1.0293(3) 0.2957(15) 0.9254(4) 0.087(3) Uani 1 1 d . .
H21 H 1.0014 0.3022 0.9556 0.130 Uiso 1 1 calc R U
H22 H 1.0653 0.3297 0.9469 0.130 Uiso 1 1 calc R U
H23 H 1.0295 0.1338 0.9065 0.130 Uiso 1 1 calc R U
C18 C 0.6146(3) 0.6155(16) 0.6878(4) 0.073(2) Uani 1 1 d . .
H24 H 0.6444 0.7219 0.6828 0.088 Uiso 1 1 calc R U
C23 C 0.4638(4) 0.7060(15) 0.5741(4) 0.091(3) Uani 1 1 d . .
H25 H 0.4669 0.8612 0.5964 0.136 Uiso 1 1 calc R U
H26 H 0.4275 0.6939 0.5513 0.136 Uiso 1 1 calc R U
H27 H 0.4920 0.6962 0.5443 0.136 Uiso 1 1 calc R U
C30 C 0.6784(4) 0.3460(16) 1.0988(4) 0.093(3) Uani 1 1 d . .
H28 H 0.6621 0.1885 1.0871 0.140 Uiso 1 1 calc R U
H29 H 0.6676 0.3937 1.1402 0.140 Uiso 1 1 calc R U
H30 H 0.7184 0.3336 1.1003 0.140 Uiso 1 1 calc R U

loop_
_atom_site_aniso_label
_atom_site_aniso_U_11
_atom_site_aniso_U_22
_atom_site_aniso_U_33
_atom_site_aniso_U_23
_atom_site_aniso_U_13
_atom_site_aniso_U_12
P1 0.0746(15) 0.0677(15) 0.0460(12) 0.0003(10) 0.0055(10) 0.0000(11)
P2 0.0780(16) 0.0689(15) 0.0496(13) 0.0017(11) 0.0076(11) 0.0011(11)
O1 0.103(4) 0.070(4) 0.042(3) 0.009(3) 0.012(3) 0.011(3)
O4 0.095(4) 0.080(4) 0.045(3) 0.003(3) 0.003(3) 0.005(3)
O2 0.072(4) 0.087(4) 0.060(3) 0.004(3) -0.011(3) -0.006(3)
O3 0.080(4) 0.080(4) 0.072(4) -0.003(3) -0.013(3) 0.004(3)
C13 0.069(6) 0.065(6) 0.051(5) 0.002(4) 0.001(4) 0.002(4)
C2 0.077(5) 0.047(5) 0.054(5) -0.005(4) -0.002(4) 0.000(4)
C28 0.071(5) 0.051(5) 0.057(5) 0.000(4) -0.002(4) 0.006(4)
C14 0.074(6) 0.066(6) 0.052(5) -0.006(4) 0.011(4) 0.000(4)
C4 0.070(5) 0.084(6) 0.053(5) 0.003(5) -0.002(4) 0.002(5)
C10 0.060(5) 0.077(6) 0.042(5) -0.005(4) -0.001(4) -0.003(4)
C15 0.068(5) 0.068(6) 0.046(5) -0.005(4) 0.004(4) 0.008(4)
C6 0.076(5) 0.070(6) 0.036(4) 0.003(4) -0.003(4) -0.001(4)
C8 0.078(5) 0.065(6) 0.049(5) 0.000(4) -0.002(4) 0.007(4)
C29 0.073(5) 0.078(6) 0.043(5) 0.001(4) 0.001(4) 0.002(4)
C5 0.078(6) 0.055(5) 0.051(5) -0.002(4) 0.004(4) 0.015(4)
C20 0.076(6) 0.078(7) 0.053(5) -0.009(5) 0.002(5) 0.009(5)
C1 0.093(6) 0.047(5) 0.045(5) -0.002(4) -0.003(4) 0.003(4)
C11 0.080(6) 0.078(6) 0.034(4) 0.001(4) -0.004(4) 0.009(4)
C26 0.079(6) 0.059(5) 0.051(5) 0.005(4) -0.007(4) 0.014(4)
C25 0.086(6) 0.075(6) 0.036(4) 0.009(4) -0.006(4) -0.019(5)
C27 0.079(6) 0.071(6) 0.037(4) -0.006(4) 0.002(4) -0.005(4)
C17 0.059(5) 0.083(6) 0.043(5) -0.001(4) -0.002(4) 0.007(4)
C12 0.086(6) 0.068(6) 0.039(5) 0.000(4) 0.000(5) 0.004(5)
C24 0.068(5) 0.074(6) 0.043(5) -0.006(4) -0.001(4) 0.002(4)
C22 0.075(6) 0.083(6) 0.046(5) -0.002(4) 0.008(5) 0.000(5)
C3 0.076(5) 0.069(6) 0.038(4) 0.007(4) 0.002(4) 0.003(4)
C7 0.099(6) 0.056(5) 0.044(5) -0.003(4) 0.006(4) 0.012(4)
C9 0.105(7) 0.067(6) 0.052(5) 0.012(4) 0.011(4) 0.007(5)
C19 0.084(6) 0.072(6) 0.058(5) 0.010(4) 0.001(5) -0.004(5)
C21 0.078(6) 0.082(7) 0.061(6) -0.002(5) 0.004(5) -0.007(5)
C16 0.092(6) 0.086(7) 0.076(6) 0.017(5) -0.032(5) -0.005(5)
C18 0.066(6) 0.085(6) 0.068(6) 0.011(5) -0.004(5) -0.002(5)
C23 0.093(6) 0.074(7) 0.098(7) 0.009(5) -0.032(5) 0.018(5)
C30 0.145(8) 0.088(7) 0.047(5) 0.003(5) 0.004(5) 0.007(6)

loop_
_atom_type_symbol
_atom_type_description
_atom_type_scat_dispersion_real
_atom_type_scat_dispersion_imag
_atom_type_scat_source
C C 0.0181 0.0091 'International Tables Vol C Tables 4.2.6.8 and 6.1.1.4'
H H 0.0000 0.0000 'International Tables Vol C Tables 4.2.6.8 and 6.1.1.4'
O O 0.0492 0.0322 'International Tables Vol C Tables 4.2.6.8 and 6.1.1.4'
P P 0.2955 0.4335 'International Tables Vol C Tables 4.2.6.8 and 6.1.1.4'

loop_
_geom_angle_atom_site_label_1
_geom_angle_atom_site_label_2
_geom_angle_atom_site_label_3
_geom_angle
C1 P1 C3 100.4(4)
C1 P1 C10 97.3(3)
C3 P1 C10 103.9(3)
C24 P2 C2 99.2(3)
C24 P2 C17 103.6(3)
C2 P2 C17 99.5(4)
C6 O1 C9 118.8(6)
C27 O4 C30 118.1(6)
C13 O2 C16 116.3(6)
C20 O3 C23 117.3(6)
O2 C13 C12 124.9(7)
O2 C13 C14 115.3(8)
C12 C13 C14 119.9(8)
C1 C2 P2 125.0(6)
C1 C2 H1 117.5
P2 C2 H1 117.5
C29 C28 C27 116.7(7)
C29 C28 H2 121.7
C27 C28 H2 121.7
C15 C14 C13 118.6(8)
C15 C14 H3 120.7
C13 C14 H3 120.7
C3 C4 C5 122.3(7)
C3 C4 H4 118.8
C5 C4 H4 118.8
C11 C10 C15 115.8(7)
C11 C10 P1 118.9(6)
C15 C10 P1 125.1(6)
C14 C15 C10 122.5(7)
C14 C15 H5 118.8
C10 C15 H5 118.8
C7 C6 O1 117.3(7)
C7 C6 C5 119.6(7)
O1 C6 C5 123.1(7)
C7 C8 C3 121.7(7)
C7 C8 H6 119.2
C3 C8 H6 119.2
C24 C29 C28 124.6(7)
C24 C29 H7 117.7
C28 C29 H7 117.7
C6 C5 C4 118.9(7)
C6 C5 H8 120.6
C4 C5 H8 120.6
O3 C20 C19 124.5(8)
O3 C20 C21 115.2(8)
C19 C20 C21 120.2(8)
C2 C1 P1 124.8(6)
C2 C1 H9 117.6
P1 C1 H9 117.6
C12 C11 C10 123.7(8)
C12 C11 H10 118.2
C10 C11 H10 118.2
C27 C26 C25 119.6(7)
C27 C26 H11 120.2
C25 C26 H11 120.2
C26 C25 C24 122.6(7)
C26 C25 H12 118.7
C24 C25 H12 118.7
C26 C27 O4 116.9(7)
C26 C27 C28 121.2(7)
O4 C27 C28 121.9(7)
C18 C17 C22 114.8(7)
C18 C17 P2 124.0(7)
C22 C17 P2 120.3(7)
C11 C12 C13 119.5(8)
C11 C12 H13 120.2
C13 C12 H13 120.2
C29 C24 C25 115.3(7)
C29 C24 P2 119.6(6)
C25 C24 P2 125.0(6)
C21 C22 C17 123.3(8)
C21 C22 H14 118.3
C17 C22 H14 118.3
C4 C3 C8 116.7(7)
C4 C3 P1 123.6(6)
C8 C3 P1 119.1(6)
C8 C7 C6 120.8(7)
C8 C7 H15 119.6
C6 C7 H15 119.6
O1 C9 H16 109.5
O1 C9 H17 109.5
H16 C9 H17 109.5
O1 C9 H18 109.5
H16 C9 H18 109.5
H17 C9 H18 109.5
C20 C19 C18 119.1(8)
C20 C19 H19 120.4
C18 C19 H19 120.4
C22 C21 C20 119.0(8)
C22 C21 H20 120.5
C20 C21 H20 120.5
O2 C16 H21 109.5
O2 C16 H22 109.5
H21 C16 H22 109.5
O2 C16 H23 109.5
H21 C16 H23 109.5
H22 C16 H23 109.5
C19 C18 C17 123.5(8)
C19 C18 H24 118.3
C17 C18 H24 118.3
O3 C23 H25 109.5
O3 C23 H26 109.5
H25 C23 H26 109.5
O3 C23 H27 109.5
H25 C23 H27 109.5
H26 C23 H27 109.5
O4 C30 H28 109.5
O4 C30 H29 109.5
H28 C30 H29 109.5
O4 C30 H30 109.5
H28 C30 H30 109.5
H29 C30 H30 109.5

loop_
_geom_bond_atom_site_label_1
_geom_bond_atom_site_label_2
_geom_bond_distance
P1 C1 1.808(7)
P1 C3 1.809(7)
P1 C10 1.816(7)
P2 C24 1.794(7)
P2 C2 1.809(7)
P2 C17 1.810(7)
O1 C6 1.384(8)
O1 C9 1.414(8)
O4 C27 1.381(8)
O4 C30 1.445(8)
O2 C13 1.365(8)
O2 C16 1.435(8)
O3 C20 1.373(9)
O3 C23 1.429(9)
C13 C12 1.379(10)
C13 C14 1.414(10)
C2 C1 1.351(9)
C2 H1 0.9300
C28 C29 1.397(9)
C28 C27 1.401(9)
C28 H2 0.9300
C14 C15 1.386(9)
C14 H3 0.9300
C4 C3 1.387(9)
C4 C5 1.400(9)
C4 H4 0.9300
C10 C11 1.380(9)
C10 C15 1.416(9)
C15 H5 0.9300
C6 C7 1.378(9)
C6 C5 1.389(9)
C8 C7 1.371(9)
C8 C3 1.403(9)
C8 H6 0.9300
C29 C24 1.373(9)
C29 H7 0.9300
C5 H8 0.9300
C20 C19 1.377(10)
C20 C21 1.396(10)
C1 H9 0.9300
C11 C12 1.378(9)
C11 H10 0.9300
C26 C27 1.367(9)
C26 C25 1.377(9)
C26 H11 0.9300
C25 C24 1.409(10)
C25 H12 0.9300
C17 C18 1.390(10)
C17 C22 1.418(10)
C12 H13 0.9300
C22 C21 1.370(10)
C22 H14 0.9300
C7 H15 0.9300
C9 H16 0.9600
C9 H17 0.9600
C9 H18 0.9600
C19 C18 1.389(9)
C19 H19 0.9300
C21 H20 0.9300
C16 H21 0.9600
C16 H22 0.9600
C16 H23 0.9600
C18 H24 0.9300
C23 H25 0.9600
C23 H26 0.9600
C23 H27 0.9600
C30 H28 0.9600
C30 H29 0.9600
C30 H30 0.9600

loop_
_geom_torsion_atom_site_label_1
_geom_torsion_atom_site_label_2
_geom_torsion_atom_site_label_3
_geom_torsion_atom_site_label_4
_geom_torsion
C16 O2 C13 C12 1.9(10)
C16 O2 C13 C14 -177.1(6)
C24 P2 C2 C1 132.3(7)
C17 P2 C2 C1 -122.1(6)
O2 C13 C14 C15 -179.9(6)
C12 C13 C14 C15 1.0(10)
C1 P1 C10 C11 110.4(6)
C3 P1 C10 C11 -147.0(6)
C1 P1 C10 C15 -64.6(6)
C3 P1 C10 C15 38.0(7)
C13 C14 C15 C10 0.1(10)
C11 C10 C15 C14 -1.4(10)
P1 C10 C15 C14 173.8(5)
C9 O1 C6 C7 180.0(7)
C9 O1 C6 C5 -1.4(10)
C27 C28 C29 C24 -0.9(11)
C7 C6 C5 C4 -0.1(11)
O1 C6 C5 C4 -178.7(6)
C3 C4 C5 C6 1.7(12)
C23 O3 C20 C19 -2.0(11)
C23 O3 C20 C21 176.5(7)
P2 C2 C1 P1 -0.7(10)
C3 P1 C1 C2 135.2(6)
C10 P1 C1 C2 -119.2(7)
C15 C10 C11 C12 1.7(10)
P1 C10 C11 C12 -173.8(6)
C27 C26 C25 C24 0.2(12)
C25 C26 C27 O4 -178.6(6)
C25 C26 C27 C28 0.9(11)
C30 O4 C27 C26 172.0(7)
C30 O4 C27 C28 -7.5(10)
C29 C28 C27 C26 -0.6(11)
C29 C28 C27 O4 178.9(6)
C24 P2 C17 C18 119.2(7)
C2 P2 C17 C18 17.2(7)
C24 P2 C17 C22 -72.3(7)
C2 P2 C17 C22 -174.4(6)
C10 C11 C12 C13 -0.7(11)
O2 C13 C12 C11 -179.7(6)
C14 C13 C12 C11 -0.8(11)
C28 C29 C24 C25 1.9(11)
C28 C29 C24 P2 178.7(6)
C26 C25 C24 C29 -1.5(11)
C26 C25 C24 P2 -178.1(6)
C2 P2 C24 C29 -113.5(7)
C17 P2 C24 C29 144.3(6)
C2 P2 C24 C25 62.9(7)
C17 P2 C24 C25 -39.3(8)
C18 C17 C22 C21 -0.3(11)
P2 C17 C22 C21 -169.7(6)
C5 C4 C3 C8 -2.1(11)
C5 C4 C3 P1 -172.7(6)
C7 C8 C3 C4 1.0(11)
C7 C8 C3 P1 172.1(6)
C1 P1 C3 C4 -22.0(7)
C10 P1 C3 C4 -122.2(7)
C1 P1 C3 C8 167.5(6)
C10 P1 C3 C8 67.3(7)
C3 C8 C7 C6 0.5(12)
O1 C6 C7 C8 177.7(7)
C5 C6 C7 C8 -0.9(12)
O3 C20 C19 C18 -179.6(7)
C21 C20 C19 C18 2.0(11)
C17 C22 C21 C20 1.2(11)
O3 C20 C21 C22 179.5(6)
C19 C20 C21 C22 -2.0(11)
C20 C19 C18 C17 -1.2(12)
C22 C17 C18 C19 0.3(11)
P2 C17 C18 C19 169.3(6)
